data_1508011
loop_
_publ_author_name
'Streuff, Jan'
'White, David E.'
'Virgil, Scott C.'
'Stoltz, Brian M.'

_publ_section_title
;
 A palladium-catalysed enolate alkylation cascade for the formation of
 adjacent quaternary and tertiary stereocentres.
;
_journal_issue 3
_journal_name_full 'Nature chemistry'
_journal_page_first 192
_journal_page_last 196
_journal_paper_doi 10.1038/nchem.518
_journal_volume 2
_journal_year 2010
_chemical_absolute_configuration ad
_chemical_formula_moiety 'C21 H24 N2 O'
_chemical_formula_sum 'C21 H24 N2 O'
_chemical_formula_weight 320.42
_chemical_name_systematic
;

 ?

;
_space_group_IT_number 19
_symmetry_cell_setting orthorhombic
_symmetry_space_group_name_Hall 'P 2ac 2ab'
_symmetry_space_group_name_H-M 'P 21 21 21'
_atom_sites_solution_hydrogens difmap
_atom_sites_solution_primary direct
_atom_sites_solution_secondary difmap
_audit_creation_method SHELXL-97
_cell_angle_alpha 90.00
_cell_angle_beta 90.00
_cell_angle_gamma 90.00
_cell_formula_units_Z 4
_cell_length_a 10.2994(3)
_cell_length_b 12.6537(4)
_cell_length_c 13.9603(4)
_cell_measurement_reflns_used 95430
_cell_measurement_temperature 100(2)
_cell_measurement_theta_max 69.78
_cell_measurement_theta_min 34.76
_cell_volume 1819.38(9)
_computing_cell_refinement 'Bruker SAINT v6.45A'
_computing_data_collection 'Bruker SMART v5.630'
_computing_data_reduction 'Bruker SAINT v6.45A'
_computing_molecular_graphics 'Bruker XP v5.1'
_computing_publication_material 'Bruker XCIF v6.12'
_computing_structure_refinement 'SHELXL-97 (Sheldrick, 2008)'
_computing_structure_solution 'SHELXS-97 (Sheldrick, 2008)'
_diffrn_ambient_temperature 100(2)
_diffrn_measured_fraction_theta_full 0.989
_diffrn_measured_fraction_theta_max 0.989
_diffrn_measurement_device_type 'Bruker SMART 1000'
_diffrn_measurement_method '\w scans at 17 settings'
_diffrn_radiation_monochromator graphite
_diffrn_radiation_source 'fine-focus sealed tube'
_diffrn_radiation_type CuK\a
_diffrn_radiation_wavelength 1.54178
_diffrn_reflns_av_R_equivalents 0.0833
_diffrn_reflns_av_sigmaI/netI 0.0339
_diffrn_reflns_limit_h_max 12
_diffrn_reflns_limit_h_min -10
_diffrn_reflns_limit_k_max 15
_diffrn_reflns_limit_k_min -15
_diffrn_reflns_limit_l_max 16
_diffrn_reflns_limit_l_min -16
_diffrn_reflns_number 27441
_diffrn_reflns_theta_full 69.77
_diffrn_reflns_theta_max 69.77
_diffrn_reflns_theta_min 4.72
_exptl_absorpt_coefficient_mu 0.561
_exptl_absorpt_correction_T_max 0.9155
_exptl_absorpt_correction_T_min 0.8277
_exptl_absorpt_correction_type none
_exptl_crystal_colour Colorless
_exptl_crystal_density_diffrn 1.170
_exptl_crystal_density_method 'not measured'
_exptl_crystal_description Prism
_exptl_crystal_F_000 688
_exptl_crystal_size_max 0.35
_exptl_crystal_size_mid 0.18
_exptl_crystal_size_min 0.16
_refine_diff_density_max 0.150
_refine_diff_density_min -0.183
_refine_diff_density_rms 0.036
_refine_ls_abs_structure_details 'Flack H D (1983), Acta Cryst. A39, 876-881'
_refine_ls_abs_structure_Flack -0.1(2)
_refine_ls_extinction_method none
_refine_ls_goodness_of_fit_ref 1.975
_refine_ls_hydrogen_treatment Unrestrained
_refine_ls_matrix_type 'Full matrix'
_refine_ls_number_parameters 313
_refine_ls_number_reflns 3390
_refine_ls_number_restraints 0
_refine_ls_restrained_S_all 1.975
_refine_ls_R_factor_all 0.0311
_refine_ls_R_factor_gt 0.0293
_refine_ls_shift/su_max 0.000
_refine_ls_shift/su_mean 0.000
_refine_ls_structure_factor_coef Fsqd
_refine_ls_weighting_details w=1/s^2^(Fo^2^)
_refine_ls_weighting_scheme sigma
_refine_ls_wR_factor_gt 0.0643
_refine_ls_wR_factor_ref 0.0650
_reflns_number_gt 3232
_reflns_number_total 3390
_reflns_threshold_expression >2sigma(I)
_cod_data_source_file nchem.518-s2.cif
_cod_data_source_block jst01
_cod_depositor_comments
;
The following automatic conversions were performed:

'_symmetry_cell_setting' value 'Orthorhombic' changed to
'orthorhombic' according to
/home/saulius/struct/CIF-dictionaries/cif_core.dic dictionary named
'cif_core.dic' version 2.4.1 from
2010-06-29.

'_refine_ls_weighting_scheme' value 'Sigma' changed to
'sigma' according to
/home/saulius/struct/CIF-dictionaries/cif_core.dic dictionary named
'cif_core.dic' version 2.4.1 from 2010-06-29.

Automatic conversion script
Id: cif_fix_values 1891 2012-01-12 08:04:46Z andrius 

The following automatic conversions were performed:

'_atom_sites_solution_primary' value 'Direct methods' was changed to
'direct'.

'_atom_sites_solution_secondary' value 'Difference Fourier map' was
changed to 'difmap'.

'_atom_sites_solution_hydrogens' value 'Difference Fourier map' was
changed to 'difmap'.

Automatic conversion script
Id: cif_fix_values 6452 2018-10-05 10:23:21Z andrius 
;
_cod_original_sg_symbol_H-M P2(1)2(1)2(1)
_cod_database_code 1508011

loop_
_symmetry_equiv_pos_as_xyz
'x, y, z'
'-x+1/2, -y, z+1/2'
'-x, y+1/2, -z+1/2'
'x+1/2, -y+1/2, -z'

loop_
_atom_site_label
_atom_site_type_symbol
_atom_site_fract_x
_atom_site_fract_y
_atom_site_fract_z
_atom_site_U_iso_or_equiv
_atom_site_adp_type
_atom_site_occupancy
_atom_site_symmetry_multiplicity
_atom_site_calc_flag
O1 O 1.03521(9) 0.74357(7) 0.16377(7) 0.0217(2) Uani 1 1 d
N1 N 1.21004(11) 0.64419(9) -0.00323(8) 0.0218(2) Uani 1 1 d
N2 N 0.99227(11) 0.37935(9) -0.07235(8) 0.0220(2) Uani 1 1 d
C1 C 1.05798(12) 0.65944(10) 0.20114(9) 0.0162(3) Uani 1 1 d
C2 C 1.16560(14) 0.64874(12) 0.27501(10) 0.0236(3) Uani 1 1 d
C3 C 1.24831(14) 0.55025(12) 0.25803(11) 0.0289(3) Uani 1 1 d
C4 C 1.16453(15) 0.45168(12) 0.25580(11) 0.0268(3) Uani 1 1 d
C5 C 1.06214(13) 0.45904(10) 0.17597(9) 0.0192(3) Uani 1 1 d
C6 C 0.97515(12) 0.55934(9) 0.18108(8) 0.0146(2) Uani 1 1 d
C7 C 0.89246(12) 0.58146(9) 0.08898(8) 0.0122(2) Uani 1 1 d
C8 C 0.96944(12) 0.57457(9) -0.00922(8) 0.0124(2) Uani 1 1 d
C9 C 0.89494(12) 0.63958(10) -0.08743(9) 0.0158(3) Uani 1 1 d
C10 C 0.95756(12) 0.63802(10) -0.18467(9) 0.0172(3) Uani 1 1 d
C11 C 1.00320(13) 0.72333(11) -0.22707(9) 0.0222(3) Uani 1 1 d
C12 C 0.88310(13) 0.54888(11) 0.26943(9) 0.0206(3) Uani 1 1 d
C13 C 0.80574(14) 0.64761(14) 0.29451(10) 0.0277(3) Uani 1 1 d
C14 C 0.76533(12) 0.52110(9) 0.07779(8) 0.0141(2) Uani 1 1 d
C15 C 0.65233(13) 0.57888(11) 0.05870(9) 0.0183(3) Uani 1 1 d
C16 C 0.53437(13) 0.52847(12) 0.04188(9) 0.0243(3) Uani 1 1 d
C17 C 0.52766(14) 0.41907(12) 0.04384(9) 0.0258(3) Uani 1 1 d
C18 C 0.63842(14) 0.36026(12) 0.06351(9) 0.0231(3) Uani 1 1 d
C19 C 0.75628(14) 0.41069(10) 0.08055(9) 0.0180(3) Uani 1 1 d
C20 C 1.10426(13) 0.61524(10) -0.00344(9) 0.0147(3) Uani 1 1 d
C21 C 0.98223(11) 0.46391(10) -0.04330(8) 0.0142(2) Uani 1 1 d
H2A H 1.1196(18) 0.6438(14) 0.3398(14) 0.033(5) Uiso 1 1 d
H2B H 1.2156(16) 0.7129(13) 0.2719(13) 0.023(4) Uiso 1 1 d
H3A H 1.2958(18) 0.5574(14) 0.1960(14) 0.034(5) Uiso 1 1 d
H3B H 1.3125(18) 0.5466(15) 0.3096(14) 0.037(5) Uiso 1 1 d
H4A H 1.1215(19) 0.4441(16) 0.3191(16) 0.043(5) Uiso 1 1 d
H4B H 1.2182(18) 0.3859(14) 0.2433(14) 0.032(4) Uiso 1 1 d
H5A H 1.0055(14) 0.3972(11) 0.1784(10) 0.011(3) Uiso 1 1 d
H5B H 1.1113(15) 0.4578(13) 0.1101(11) 0.018(4) Uiso 1 1 d
H7 H 0.8735(13) 0.6587(12) 0.0927(10) 0.012(3) Uiso 1 1 d
H9A H 0.8051(17) 0.6080(13) -0.0861(12) 0.023(4) Uiso 1 1 d
H9B H 0.8886(14) 0.7116(12) -0.0623(11) 0.011(3) Uiso 1 1 d
H10 H 0.9581(16) 0.5701(14) -0.2143(12) 0.024(4) Uiso 1 1 d
H11A H 0.9992(17) 0.7943(14) -0.1968(13) 0.031(4) Uiso 1 1 d
H11B H 1.0417(16) 0.7195(12) -0.2907(12) 0.022(4) Uiso 1 1 d
H12A H 0.8256(17) 0.4890(13) 0.2575(12) 0.024(4) Uiso 1 1 d
H12B H 0.9380(15) 0.5274(12) 0.3263(11) 0.018(4) Uiso 1 1 d
H13A H 0.8611(19) 0.7055(16) 0.3160(15) 0.037(5) Uiso 1 1 d
H13B H 0.7491(18) 0.6328(14) 0.3481(14) 0.033(5) Uiso 1 1 d
H13C H 0.7500(19) 0.6714(15) 0.2391(15) 0.038(5) Uiso 1 1 d
H15 H 0.6566(15) 0.6565(14) 0.0556(11) 0.020(4) Uiso 1 1 d
H16 H 0.4593(16) 0.5687(12) 0.0281(11) 0.016(4) Uiso 1 1 d
H17 H 0.4445(17) 0.3819(13) 0.0333(12) 0.024(4) Uiso 1 1 d
H18 H 0.6362(15) 0.2843(14) 0.0642(12) 0.023(4) Uiso 1 1 d
H19 H 0.8324(16) 0.3693(13) 0.0925(11) 0.017(4) Uiso 1 1 d

loop_
_atom_site_aniso_label
_atom_site_aniso_U_11
_atom_site_aniso_U_22
_atom_site_aniso_U_33
_atom_site_aniso_U_23
_atom_site_aniso_U_13
_atom_site_aniso_U_12
O1 0.0247(5) 0.0161(4) 0.0242(5) -0.0030(4) -0.0020(4) -0.0022(4)
N1 0.0183(6) 0.0233(6) 0.0239(6) -0.0007(5) 0.0013(4) -0.0031(5)
N2 0.0223(6) 0.0197(6) 0.0239(6) -0.0047(5) 0.0005(4) 0.0023(4)
C1 0.0155(6) 0.0201(7) 0.0132(6) -0.0059(5) 0.0028(4) -0.0003(5)
C2 0.0217(7) 0.0267(7) 0.0225(7) -0.0054(6) -0.0071(5) -0.0046(6)
C3 0.0226(8) 0.0353(8) 0.0288(8) -0.0026(7) -0.0126(6) 0.0018(6)
C4 0.0279(7) 0.0258(7) 0.0266(7) 0.0030(6) -0.0129(6) 0.0057(6)
C5 0.0215(7) 0.0154(6) 0.0209(6) 0.0014(5) -0.0074(5) 0.0008(5)
C6 0.0146(6) 0.0164(6) 0.0128(6) 0.0000(4) -0.0016(4) -0.0012(5)
C7 0.0135(6) 0.0127(5) 0.0106(6) 0.0005(4) 0.0018(4) 0.0000(4)
C8 0.0113(6) 0.0133(5) 0.0127(5) -0.0008(4) 0.0001(4) 0.0011(4)
C9 0.0158(6) 0.0181(6) 0.0135(6) 0.0029(5) 0.0010(5) 0.0029(5)
C10 0.0164(6) 0.0225(6) 0.0126(6) -0.0004(5) -0.0002(4) 0.0018(5)
C11 0.0209(7) 0.0317(8) 0.0139(6) 0.0041(5) -0.0031(5) -0.0047(5)
C12 0.0207(7) 0.0291(7) 0.0120(6) 0.0038(5) 0.0000(5) -0.0050(5)
C13 0.0226(8) 0.0447(10) 0.0158(7) -0.0035(6) 0.0058(5) 0.0027(6)
C14 0.0147(6) 0.0193(6) 0.0083(5) 0.0000(5) 0.0000(4) -0.0024(5)
C15 0.0175(7) 0.0246(7) 0.0128(6) 0.0005(5) 0.0019(5) 0.0004(5)
C16 0.0142(7) 0.0419(8) 0.0167(6) 0.0014(6) -0.0001(5) -0.0018(6)
C17 0.0184(7) 0.0429(8) 0.0162(6) -0.0010(6) 0.0005(5) -0.0144(6)
C18 0.0275(8) 0.0259(7) 0.0160(6) 0.0001(5) 0.0024(5) -0.0130(6)
C19 0.0207(7) 0.0210(6) 0.0124(6) 0.0019(5) 0.0014(5) -0.0038(5)
C20 0.0183(7) 0.0137(5) 0.0121(5) -0.0005(5) 0.0019(4) 0.0001(5)
C21 0.0113(6) 0.0194(6) 0.0118(5) -0.0004(5) 0.0013(4) 0.0006(4)

loop_
_atom_type_symbol
_atom_type_description
_atom_type_scat_dispersion_real
_atom_type_scat_dispersion_imag
_atom_type_scat_source
C C 0.0181 0.0091 'International Tables Vol C Tables 4.2.6.8 and 6.1.1.4'
H H 0.0000 0.0000 'International Tables Vol C Tables 4.2.6.8 and 6.1.1.4'
N N 0.0311 0.0180 'International Tables Vol C Tables 4.2.6.8 and 6.1.1.4'
O O 0.0492 0.0322 'International Tables Vol C Tables 4.2.6.8 and 6.1.1.4'

loop_
_geom_angle_atom_site_label_1
_geom_angle_atom_site_label_2
_geom_angle_atom_site_label_3
_geom_angle
O1 C1 C2 120.85(12)
O1 C1 C6 122.29(11)
C2 C1 C6 116.77(11)
C1 C2 C3 111.96(11)
C1 C2 H2A 105.6(11)
C3 C2 H2A 110.2(10)
C1 C2 H2B 106.5(10)
C3 C2 H2B 112.5(10)
H2A C2 H2B 109.8(14)
C4 C3 C2 110.89(12)
C4 C3 H3A 109.6(11)
C2 C3 H3A 109.5(11)
C4 C3 H3B 111.1(11)
C2 C3 H3B 107.5(11)
H3A C3 H3B 108.1(15)
C3 C4 C5 110.81(11)
C3 C4 H4A 108.4(12)
C5 C4 H4A 110.2(12)
C3 C4 H4B 111.6(10)
C5 C4 H4B 107.4(11)
H4A C4 H4B 108.5(16)
C4 C5 C6 114.29(11)
C4 C5 H5A 109.7(9)
C6 C5 H5A 107.9(8)
C4 C5 H5B 107.6(9)
C6 C5 H5B 109.3(9)
H5A C5 H5B 107.9(12)
C1 C6 C5 110.95(10)
C1 C6 C12 105.09(10)
C5 C6 C12 108.48(10)
C1 C6 C7 107.51(9)
C5 C6 C7 114.91(10)
C12 C6 C7 109.46(9)
C14 C7 C6 117.49(10)
C14 C7 C8 108.26(9)
C6 C7 C8 115.31(9)
C14 C7 H7 109.2(8)
C6 C7 H7 103.8(8)
C8 C7 H7 101.3(8)
C20 C8 C21 105.17(10)
C20 C8 C9 108.30(10)
C21 C8 C9 108.37(9)
C20 C8 C7 113.70(9)
C21 C8 C7 111.91(9)
C9 C8 C7 109.17(9)
C10 C9 C8 114.34(10)
C10 C9 H9A 113.9(10)
C8 C9 H9A 103.2(9)
C10 C9 H9B 111.4(9)
C8 C9 H9B 105.8(9)
H9A C9 H9B 107.5(12)
C11 C10 C9 123.23(12)
C11 C10 H10 122.7(10)
C9 C10 H10 114.0(10)
C10 C11 H11A 122.3(10)
C10 C11 H11B 121.0(9)
H11A C11 H11B 116.7(14)
C13 C12 C6 115.46(11)
C13 C12 H12A 111.0(10)
C6 C12 H12A 107.4(10)
C13 C12 H12B 109.4(9)
C6 C12 H12B 107.6(9)
H12A C12 H12B 105.3(13)
C12 C13 H13A 112.4(11)
C12 C13 H13B 109.5(11)
H13A C13 H13B 105.1(16)
C12 C13 H13C 111.5(11)
H13A C13 H13C 110.1(16)
H13B C13 H13C 107.9(15)
C15 C14 C19 118.08(12)
C15 C14 C7 118.17(10)
C19 C14 C7 123.66(12)
C16 C15 C14 121.22(12)
C16 C15 H15 119.2(9)
C14 C15 H15 119.5(9)
C17 C16 C15 119.85(13)
C17 C16 H16 120.1(9)
C15 C16 H16 120.1(9)
C16 C17 C18 119.85(12)
C16 C17 H17 121.0(10)
C18 C17 H17 119.1(10)
C17 C18 C19 120.28(13)
C17 C18 H18 121.2(10)
C19 C18 H18 118.5(10)
C18 C19 C14 120.71(13)
C18 C19 H19 119.5(9)
C14 C19 H19 119.8(9)
N1 C20 C8 176.55(13)
N2 C21 C8 178.01(12)

loop_
_geom_bond_atom_site_label_1
_geom_bond_atom_site_label_2
_geom_bond_distance
O1 C1 1.2085(16)
N1 C20 1.1494(18)
N2 C21 1.1490(17)
C1 C2 1.5199(18)
C1 C6 1.5526(17)
C2 C3 1.528(2)
C2 H2A 1.023(19)
C2 H2B 0.963(17)
C3 C4 1.517(2)
C3 H3A 1.00(2)
C3 H3B 0.98(2)
C4 C5 1.5372(18)
C4 H4A 0.99(2)
C4 H4B 1.014(18)
C5 C6 1.5552(17)
C5 H5A 0.977(14)
C5 H5B 1.050(16)
C6 C12 1.5613(17)
C6 C7 1.5674(16)
C7 C14 1.5238(17)
C7 C8 1.5861(16)
C7 H7 0.998(15)
C8 C20 1.4831(18)
C8 C21 1.4847(17)
C8 C9 1.5677(16)
C9 C10 1.5030(17)
C9 H9A 1.007(18)
C9 H9B 0.978(16)
C10 C11 1.3178(19)
C10 H10 0.954(18)
C11 H11A 0.994(18)
C11 H11B 0.973(17)
C12 C13 1.523(2)
C12 H12A 0.976(17)
C12 H12B 1.012(16)
C13 H13A 0.98(2)
C13 H13B 0.97(2)
C13 H13C 1.01(2)
C14 C15 1.4000(18)
C14 C19 1.4007(17)
C15 C16 1.392(2)
C15 H15 0.984(18)
C16 C17 1.386(2)
C16 H16 0.945(16)
C17 C18 1.389(2)
C17 H17 0.988(18)
C18 C19 1.3918(19)
C18 H18 0.962(17)
C19 H19 0.957(16)

loop_
_cod_related_entry_id
_cod_related_entry_code
_cod_related_entry_database
1 24604189 ChemSpider
